data_7213299
loop_
_publ_author_name
'Kemperman, Gerardus J.'
'de Gelder, Rene'
'Dommerholt, Frederik J.'
'Raemakers-Franken, Petronella C.'
'Klunder, Antonius J. H.'
'Zwanenburg, Binne'

_publ_contact_author
;
        Dr. R. de Gelder
        Crystallography Department
        University of Nijmegen
        Toernooiveld 1
        6525 ED  Nijmegen
        The Netherlands
;
_publ_section_title
;
 Induced fit phenomena in clathrate structures of cephalosporins
;
_journal_issue 7
_journal_name_full 'Journal of the Chemical Society, Perkin Transactions 2'
_journal_page_first 1425
_journal_paper_doi 10.1039/b001692f
_journal_year 2000
_chemical_formula_sum 'C42 H56 N6 O19 S2'
_chemical_formula_weight 1013.05
_chemical_name_systematic
; 
Cefadroxil/2,7-dihydroxynaphthalene
;
_space_group_IT_number 19
_symmetry_cell_setting orthorhombic
_symmetry_space_group_name_Hall 'P 2ac 2ab'
_symmetry_space_group_name_H-M 'P 21 21 21'
_atom_sites_solution_hydrogens geom
_atom_sites_solution_primary direct
_atom_sites_solution_secondary difmap
_audit_creation_date 1999-05-04
_audit_creation_method 'SHELXL, adapted and expanded'
_cell_angle_alpha 90.00
_cell_angle_beta 90.00
_cell_angle_gamma 90.00
_cell_formula_units_Z 4
_cell_length_a 7.0902(7)
_cell_length_b 21.273(3)
_cell_length_c 31.004(4)
_cell_measurement_reflns_used 15
_cell_measurement_temperature 208(2)
_cell_measurement_theta_max 23.058
_cell_measurement_theta_min 20.890
_cell_volume 4676.3(10)
_computing_data_collection
;
CAD4 EXPRESS (Enraf-Nonius, 1994)
;
_computing_data_reduction
;
local programs (Smits et al., 1988),
profile analysis (Lehman & Larsen, 1974, Grant & Gabe, 1978),
EMPABS (North et al., 1968)
;
_computing_molecular_graphics
;
PLUTON (Spek, 1993),
PLATON (Spek, 1990, 1995)
;
_computing_structure_refinement 'SHELXL-97 (Sheldrick, 1997)'
_computing_structure_solution
;
DIRDIF (Beurskens et al., 1996),
PATTY (Beurskens et al., 1987)
;
_diffrn_ambient_temperature 208(2)
_diffrn_measurement_device 'Nonius CAD4'
_diffrn_measurement_method \w/2\q-scan
_diffrn_radiation_monochromator graphite
_diffrn_radiation_source 'fine-focus sealed tube'
_diffrn_radiation_type CuK\a
_diffrn_radiation_wavelength 1.54184
_diffrn_reflns_av_R_equivalents 0.0000
_diffrn_reflns_av_sigmaI/netI 0.0503
_diffrn_reflns_limit_h_max 8
_diffrn_reflns_limit_h_min 0
_diffrn_reflns_limit_k_max 25
_diffrn_reflns_limit_k_min 0
_diffrn_reflns_limit_l_max 37
_diffrn_reflns_limit_l_min 0
_diffrn_reflns_number 5017
_diffrn_reflns_theta_full 70.05
_diffrn_reflns_theta_max 70.05
_diffrn_reflns_theta_min 2.85
_diffrn_standards_decay_% 5.832
_diffrn_standards_interval_time 7200
_diffrn_standards_number 3
_exptl_absorpt_coefficient_mu 1.759
_exptl_absorpt_correction_T_max 1.033
_exptl_absorpt_correction_T_min 0.979
_exptl_absorpt_correction_type experimental
_exptl_crystal_colour 'transparent colourless'
_exptl_crystal_density_diffrn 1.439
_exptl_crystal_density_method 'not measured'
_exptl_crystal_description 'regular thin needle'
_exptl_crystal_F_000 2136
_exptl_crystal_size_max 0.46
_exptl_crystal_size_mid 0.09
_exptl_crystal_size_min 0.06
_refine_diff_density_max 0.977
_refine_diff_density_min -0.839
_refine_diff_density_rms 0.130
_refine_ls_abs_structure_Flack -0.12(6)
_refine_ls_extinction_method none
_refine_ls_goodness_of_fit_all 1.092
_refine_ls_goodness_of_fit_ref 1.092
_refine_ls_hydrogen_treatment mixed
_refine_ls_matrix_type full
_refine_ls_number_parameters 630
_refine_ls_number_reflns 5017
_refine_ls_number_restraints 0
_refine_ls_restrained_S_all 1.092
_refine_ls_R_factor_all 0.1394
_refine_ls_R_factor_gt 0.1085
_refine_ls_R_factor_obs 0.1085
_refine_ls_shift/esd_max 0.000
_refine_ls_shift/esd_mean 0.000
_refine_ls_shift/su_max 0.000
_refine_ls_shift/su_mean 0.000
_refine_ls_structure_factor_coef Fsqd
_refine_ls_weighting_details
;
w=1/[\s^2^(Fo^2^)+(0.1866P)^2^+10.9705P] where P=(Fo^2^+2Fc^2^)/3
;
_refine_ls_weighting_scheme calc
_refine_ls_wR_factor_all 0.3064
_refine_ls_wR_factor_gt 0.2737
_refine_ls_wR_factor_obs 0.2737
_refine_ls_wR_factor_ref 0.3064
_reflns_number_gt 3705
_reflns_number_observed 3705
_reflns_number_total 5017
_reflns_observed_criterion >2sigma(I)
_reflns_threshold_expression >2sigma(I)
_cod_data_source_file b001692fsup1.cif
_cod_data_source_block CODI27
_cod_depositor_comments
;
The following automatic conversions were performed:
'_publ_contact_autor' tag replaced with '_publ_contact_author'.

Automatic conversion script
Id: cif_correct_tags 1440 2010-10-19 06:21:57Z saulius 

The following automatic conversions were performed:

'_geom_bond_publ_flag' value 'Y' changed to 'y' according to
/home/saulius/struct/CIF-dictionaries/cif_core.dic dictionary named
'cif_core.dic' version 2.4.2 from 2011-04-26 (67
times).

'_geom_angle_publ_flag' value 'Y' changed to 'y' according
to /home/saulius/struct/CIF-dictionaries/cif_core.dic dictionary
named 'cif_core.dic' version 2.4.2 from 2011-04-26 (98 times).

Automatic conversion script
Id: cif_fix_values 1891 2012-01-12 08:04:46Z andrius 
;
_cod_original_cell_volume 4676.4(9)
_cod_database_code 7213299

loop_
_symmetry_equiv_pos_as_xyz
'x, y, z'
'x+1/2, -y+1/2, -z'
'-x, y+1/2, -z+1/2'
'-x+1/2, -y, z+1/2'

loop_
_atom_site_label
_atom_site_type_symbol
_atom_site_fract_x
_atom_site_fract_y
_atom_site_fract_z
_atom_site_U_iso_or_equiv
_atom_site_adp_type
_atom_site_occupancy
_atom_site_calc_flag
_atom_site_refinement_flags
S1A S -0.0110(4) -0.21051(10) 0.35630(7) 0.0346(5) Uani 1 d .
C2A C -0.0691(15) -0.1273(4) 0.3604(3) 0.038(2) Uani 1 d .
H2A H -0.1894 -0.1233 0.3758 0.045 Uiso 1 calc R
H2B H 0.0276 -0.1067 0.3781 0.045 Uiso 1 calc R
C3A C -0.0848(14) -0.0918(4) 0.3180(3) 0.033(2) Uani 1 d .
C4A C -0.1172(16) -0.1187(4) 0.2798(3) 0.036(2) Uani 1 d .
N5A N -0.1483(12) -0.1850(3) 0.2783(2) 0.0320(17) Uani 1 d .
C6A C -0.1816(14) -0.2268(4) 0.3145(3) 0.0301(19) Uani 1 d .
H6A H -0.3139 -0.2271 0.3247 0.036 Uiso 1 calc R
C7A C -0.1320(14) -0.2817(4) 0.2837(3) 0.032(2) Uani 1 d .
H7A H -0.2455 -0.3061 0.2756 0.038 Uiso 1 calc R
C8A C -0.0888(14) -0.2310(4) 0.2506(3) 0.034(2) Uani 1 d .
C9A C -0.1405(17) -0.0856(4) 0.2381(3) 0.041(2) Uani 1 d .
C10A C -0.0757(18) -0.0211(4) 0.3249(4) 0.048(3) Uani 1 d .
H10A H -0.1760 -0.0083 0.3443 0.072 Uiso 1 calc R
H10B H -0.0906 0.0002 0.2974 0.072 Uiso 1 calc R
H10C H 0.0453 -0.0100 0.3374 0.072 Uiso 1 calc R
O11A O -0.0328(13) -0.0399(3) 0.2298(3) 0.055(2) Uani 1 d .
O12A O -0.2683(15) -0.1046(4) 0.2137(2) 0.062(3) Uani 1 d .
O13A O -0.0252(15) -0.2296(3) 0.2145(2) 0.054(2) Uani 1 d .
N14A N 0.0249(12) -0.3224(3) 0.2941(2) 0.0326(17) Uani 1 d .
H14A H 0.1388 -0.3098 0.2882 0.039 Uiso 1 calc R
C15A C 0.0012(15) -0.3781(4) 0.3123(3) 0.0326(19) Uani 1 d .
O16A O -0.1511(11) -0.4038(3) 0.3177(3) 0.049(2) Uani 1 d .
C17A C 0.1844(16) -0.4098(5) 0.3272(3) 0.040(2) Uani 1 d .
H17A H 0.2739 -0.4116 0.3027 0.048 Uiso 1 calc R
N18A N 0.1341(18) -0.4757(4) 0.3408(3) 0.064(3) Uani 1 d .
H18A H 0.2369 -0.4948 0.3517 0.096 Uiso 1 calc R
H18B H 0.0922 -0.4974 0.3178 0.096 Uiso 1 calc R
H18C H 0.0433 -0.4743 0.3610 0.096 Uiso 1 calc R
C19A C 0.2738(14) -0.3754(4) 0.3637(3) 0.032(2) Uani 1 d .
C20A C 0.1683(16) -0.3564(4) 0.3992(3) 0.037(2) Uani 1 d .
H20A H 0.0375 -0.3637 0.3997 0.045 Uiso 1 calc R
C21A C 0.2547(15) -0.3266(5) 0.4342(3) 0.039(2) Uani 1 d .
H21A H 0.1823 -0.3139 0.4580 0.046 Uiso 1 calc R
C22A C 0.4494(14) -0.3158(4) 0.4336(3) 0.032(2) Uani 1 d .
C23A C 0.5526(14) -0.3330(5) 0.3975(3) 0.041(2) Uani 1 d .
H23A H 0.6828 -0.3249 0.3964 0.049 Uiso 1 calc R
C24A C 0.4635(13) -0.3622(5) 0.3630(3) 0.038(2) Uani 1 d .
H24A H 0.5348 -0.3731 0.3386 0.046 Uiso 1 calc R
O25A O 0.5385(11) -0.2891(4) 0.4675(2) 0.0476(18) Uani 1 d .
H25A H 0.4718 -0.2924 0.4894 0.071 Uiso 1 calc R
S1B S 0.5189(5) -0.08447(12) 0.91826(8) 0.0513(8) Uani 1 d .
C2B C 0.5792(19) -0.0135(5) 0.9465(3) 0.050(3) Uani 1 d .
H2C H 0.7027 0.0002 0.9359 0.060 Uiso 1 calc R
H2D H 0.4878 0.0187 0.9380 0.060 Uiso 1 calc R
C3B C 0.588(2) -0.0140(5) 0.9953(3) 0.052(3) Uani 1 d .
C4B C 0.598(2) -0.0669(5) 1.0205(3) 0.054(3) Uani 1 d .
N5B N 0.5950(18) -0.1246(4) 0.9997(3) 0.053(3) Uani 1 d .
C6B C 0.635(2) -0.1385(5) 0.9532(3) 0.047(3) Uani 1 d .
H6B H 0.7714 -0.1433 0.9468 0.056 Uiso 1 calc R
C7B C 0.533(2) -0.2021(5) 0.9612(4) 0.053(3) Uani 1 d .
H7B H 0.6183 -0.2388 0.9605 0.064 Uiso 1 calc R
C8B C 0.496(2) -0.1783(5) 1.0058(4) 0.056(3) Uani 1 d .
C9B C 0.639(2) -0.0677(6) 1.0692(3) 0.053(3) Uani 1 d .
C10B C 0.592(3) 0.0519(5) 1.0133(4) 0.072(5) Uani 1 d .
H10D H 0.4658 0.0692 1.0134 0.108 Uiso 1 calc R
H10E H 0.6736 0.0779 0.9956 0.108 Uiso 1 calc R
H10F H 0.6407 0.0509 1.0426 0.108 Uiso 1 calc R
O11B O 0.5736(19) -0.0227(5) 1.0915(3) 0.083(3) Uani 1 d .
O12B O 0.7327(16) -0.1087(4) 1.0828(3) 0.063(2) Uani 1 d .
O13B O 0.4071(16) -0.1981(4) 1.0373(2) 0.063(2) Uani 1 d .
N14B N 0.3586(17) -0.2119(4) 0.9368(3) 0.055(3) Uani 1 d .
H14B H 0.2555 -0.1942 0.9460 0.066 Uiso 1 calc R
C15B C 0.3511(19) -0.2466(5) 0.9012(3) 0.048(3) Uani 1 d .
O16B O 0.4905(16) -0.2755(4) 0.8867(2) 0.067(3) Uani 1 d .
C17B C 0.163(2) -0.2521(5) 0.8791(3) 0.050(3) Uani 1 d .
H17B H 0.0658 -0.2569 0.9017 0.060 Uiso 1 calc R
N18B N 0.1614(18) -0.3115(5) 0.8519(3) 0.058(3) Uani 1 d .
H18D H 0.0414 -0.3225 0.8462 0.087 Uiso 1 calc R
H18E H 0.2187 -0.3428 0.8664 0.087 Uiso 1 calc R
H18F H 0.2231 -0.3045 0.8270 0.087 Uiso 1 calc R
C19B C 0.1068(19) -0.1972(5) 0.8514(4) 0.053(3) Uani 1 d .
C20B C 0.234(2) -0.1611(5) 0.8294(3) 0.050(3) Uani 1 d .
H20B H 0.3636 -0.1684 0.8341 0.060 Uiso 1 calc R
C21B C 0.1829(18) -0.1144(5) 0.8006(3) 0.046(3) Uani 1 d .
H21B H 0.2753 -0.0909 0.7860 0.055 Uiso 1 calc R
C22B C -0.0081(19) -0.1029(5) 0.7935(3) 0.046(3) Uani 1 d .
C23B C -0.1427(19) -0.1376(5) 0.8156(4) 0.059(4) Uani 1 d .
H23B H -0.2714 -0.1288 0.8115 0.071 Uiso 1 calc R
C24B C -0.088(2) -0.1853(6) 0.8440(4) 0.068(4) Uani 1 d .
H24B H -0.1804 -0.2095 0.8581 0.082 Uiso 1 calc R
O25B O -0.0712(12) -0.0588(3) 0.7654(2) 0.0477(18) Uani 1 d .
H25B H 0.0198 -0.0390 0.7554 0.071 Uiso 1 calc R
C30 C -0.580(2) 0.0457(5) 0.4556(4) 0.057(3) Uani 1 d .
O30 O -0.5854(16) 0.1077(3) 0.4663(3) 0.065(3) Uani 1 d .
H30 H -0.5558 0.1119 0.4921 0.098 Uiso 1 calc R
C31 C -0.588(2) -0.0006(6) 0.4869(4) 0.061(4) Uani 1 d .
H31 H -0.5952 0.0110 0.5161 0.073 Uiso 1 calc R
O31 O -0.5830(12) -0.1354(3) 0.3031(3) 0.0511(19) Uani 1 d .
H31A H -0.6071 -0.1056 0.2867 0.077 Uiso 1 calc R
C32 C -0.586(2) -0.0631(6) 0.4761(4) 0.061(4) Uani 1 d .
H32 H -0.5866 -0.0939 0.4978 0.073 Uiso 1 calc R
C33 C -0.5815(17) -0.0808(5) 0.4329(4) 0.047(3) Uani 1 d .
C34 C -0.5729(17) -0.0334(5) 0.3995(4) 0.048(3) Uani 1 d .
C35 C -0.5705(18) 0.0295(5) 0.4131(4) 0.051(3) Uani 1 d .
H35 H -0.5624 0.0615 0.3922 0.061 Uiso 1 calc R
C36 C -0.5779(14) -0.1147(5) 0.3445(4) 0.043(2) Uani 1 d .
C37 C -0.5842(15) -0.1619(5) 0.3784(4) 0.046(3) Uani 1 d .
H37 H -0.5895 -0.2047 0.3709 0.055 Uiso 1 calc R
C38 C -0.5827(18) -0.1455(5) 0.4203(4) 0.051(3) Uani 1 d .
H38 H -0.5824 -0.1770 0.4416 0.061 Uiso 1 calc R
C39 C -0.5746(16) -0.0525(4) 0.3571(4) 0.043(2) Uani 1 d .
H39 H -0.5735 -0.0214 0.3356 0.052 Uiso 1 calc R
O40 O -0.6251(12) -0.2590(4) 0.2708(3) 0.054(2) Uani 1 d .
O50 O -0.1422(15) -0.2282(7) 0.4585(3) 0.096(4) Uani 1 d .
O60 O -0.6603(16) -0.0396(4) 0.2481(3) 0.067(3) Uani 1 d .
O70 O -0.417(2) -0.3802(5) -0.0533(3) 0.098(4) Uani 1 d .
O80 O -0.720(2) -0.1609(8) 0.1762(5) 0.152(7) Uani 1 d .
O90 O -0.176(3) -0.4995(13) 0.3985(7) 0.226(13) Uani 1 d .
O100 O 0.047(3) 0.0361(16) 0.6694(6) 0.262(16) Uani 1 d .

loop_
_atom_site_aniso_label
_atom_site_aniso_U_11
_atom_site_aniso_U_22
_atom_site_aniso_U_33
_atom_site_aniso_U_23
_atom_site_aniso_U_13
_atom_site_aniso_U_12
S1A 0.0377(12) 0.0321(10) 0.0340(10) -0.0012(8) -0.0095(11) 0.0064(10)
C2A 0.036(5) 0.033(4) 0.044(5) -0.009(4) -0.009(5) 0.006(4)
C3A 0.030(5) 0.029(4) 0.040(5) -0.005(4) -0.004(4) -0.002(4)
C4A 0.050(6) 0.020(4) 0.038(5) 0.008(4) -0.014(5) 0.001(4)
N5A 0.041(4) 0.026(3) 0.029(3) 0.003(3) -0.013(3) 0.000(3)
C6A 0.038(5) 0.023(4) 0.029(4) 0.001(3) 0.001(4) 0.011(4)
C7A 0.029(5) 0.027(4) 0.039(5) 0.000(4) -0.012(4) 0.003(4)
C8A 0.033(5) 0.031(4) 0.039(5) -0.001(4) -0.010(4) -0.001(4)
C9A 0.060(7) 0.020(4) 0.044(5) 0.000(4) -0.022(5) -0.009(5)
C10A 0.057(7) 0.030(5) 0.057(6) -0.011(4) -0.030(6) 0.008(5)
O11A 0.066(6) 0.037(4) 0.062(5) 0.013(3) -0.020(5) -0.021(4)
O12A 0.087(7) 0.050(4) 0.050(4) 0.011(4) -0.037(5) -0.025(5)
O13A 0.085(6) 0.041(4) 0.037(4) 0.002(3) -0.011(4) -0.015(4)
N14A 0.026(4) 0.027(3) 0.045(4) 0.003(3) -0.002(4) -0.002(3)
C15A 0.035(5) 0.026(4) 0.036(4) -0.002(3) -0.002(5) 0.006(4)
O16A 0.034(4) 0.033(4) 0.079(5) 0.014(4) 0.006(4) 0.002(3)
C17A 0.041(6) 0.041(5) 0.039(5) -0.011(4) -0.006(5) 0.016(5)
N18A 0.087(8) 0.032(4) 0.073(7) -0.008(4) -0.041(7) 0.018(5)
C19A 0.033(5) 0.027(4) 0.035(5) -0.001(4) 0.000(4) 0.005(4)
C20A 0.041(5) 0.037(5) 0.034(5) -0.005(4) 0.001(5) 0.005(5)
C21A 0.030(5) 0.052(6) 0.034(5) -0.001(4) 0.000(4) 0.000(5)
C22A 0.032(5) 0.033(4) 0.032(4) 0.000(4) -0.002(4) -0.005(4)
C23A 0.018(4) 0.052(6) 0.052(6) -0.010(5) 0.007(4) -0.002(4)
C24A 0.019(4) 0.057(6) 0.038(5) -0.003(4) -0.004(4) 0.005(4)
O25A 0.043(4) 0.059(4) 0.041(4) -0.007(3) -0.009(3) -0.011(4)
S1B 0.072(2) 0.0381(12) 0.0442(13) 0.0079(10) 0.0134(15) 0.0068(14)
C2B 0.068(8) 0.040(5) 0.041(5) 0.017(4) 0.022(6) 0.012(6)
C3B 0.082(9) 0.030(5) 0.043(6) 0.008(4) 0.018(6) 0.011(6)
C4B 0.083(9) 0.038(5) 0.042(6) -0.003(5) 0.013(6) 0.004(6)
N5B 0.088(8) 0.031(4) 0.040(4) 0.012(4) 0.017(5) 0.007(5)
C6B 0.067(7) 0.035(5) 0.038(5) 0.006(4) 0.009(6) 0.008(6)
C7B 0.072(9) 0.035(5) 0.052(6) 0.005(5) 0.008(6) 0.021(6)
C8B 0.079(9) 0.037(5) 0.052(6) 0.020(5) 0.015(7) 0.004(7)
C9B 0.063(8) 0.056(6) 0.038(5) -0.002(5) -0.004(6) 0.011(7)
C10B 0.117(14) 0.032(5) 0.066(8) 0.000(5) 0.028(9) 0.009(8)
O11B 0.109(9) 0.077(6) 0.062(5) 0.001(5) 0.004(6) 0.009(7)
O12B 0.094(7) 0.053(5) 0.041(4) 0.015(4) -0.002(5) -0.004(5)
O13B 0.089(7) 0.051(4) 0.048(4) 0.019(4) 0.007(5) -0.009(5)
N14B 0.071(7) 0.038(4) 0.055(5) 0.003(4) 0.027(6) 0.014(5)
C15B 0.066(8) 0.040(5) 0.038(5) 0.005(4) 0.017(6) 0.011(6)
O16B 0.099(7) 0.060(5) 0.041(4) -0.001(4) 0.012(5) 0.035(6)
C17B 0.079(9) 0.036(5) 0.036(5) 0.008(4) 0.022(6) 0.008(6)
N18B 0.082(8) 0.056(5) 0.035(4) -0.004(4) 0.000(5) 0.023(6)
C19B 0.057(7) 0.048(6) 0.054(6) 0.007(5) 0.012(6) 0.032(6)
C20B 0.069(8) 0.044(6) 0.037(5) 0.010(5) 0.021(6) 0.030(6)
C21B 0.060(7) 0.036(5) 0.041(5) 0.006(4) 0.010(5) 0.022(5)
C22B 0.059(7) 0.038(5) 0.041(5) 0.011(4) 0.004(6) 0.019(6)
C23B 0.052(7) 0.050(6) 0.076(8) 0.036(6) 0.018(7) 0.023(6)
C24B 0.084(10) 0.046(6) 0.076(9) 0.030(6) 0.041(8) 0.014(7)
O25B 0.052(5) 0.038(4) 0.053(4) 0.012(3) 0.003(4) 0.011(4)
C30 0.074(9) 0.037(5) 0.061(7) -0.007(5) -0.040(7) 0.015(6)
O30 0.085(7) 0.034(4) 0.077(6) -0.018(4) -0.038(6) 0.018(4)
C31 0.080(10) 0.055(7) 0.049(6) -0.004(5) -0.026(7) 0.022(7)
O31 0.047(4) 0.042(4) 0.064(5) -0.011(4) -0.010(4) 0.006(4)
C32 0.074(9) 0.051(6) 0.057(7) -0.003(6) -0.038(7) 0.017(7)
C33 0.040(6) 0.040(5) 0.060(6) 0.002(5) -0.018(5) 0.009(5)
C34 0.047(6) 0.046(6) 0.051(6) 0.000(5) -0.026(5) 0.011(5)
C35 0.062(8) 0.036(5) 0.054(6) 0.003(5) -0.031(6) 0.011(5)
C36 0.019(4) 0.044(5) 0.066(7) -0.007(5) -0.009(5) 0.004(4)
C37 0.026(5) 0.031(5) 0.080(8) -0.005(5) -0.011(5) 0.007(4)
C38 0.054(7) 0.037(5) 0.061(7) -0.004(5) -0.023(6) 0.012(5)
C39 0.047(6) 0.030(4) 0.054(6) -0.004(4) -0.025(5) 0.007(4)
O40 0.043(4) 0.054(5) 0.064(5) -0.014(4) -0.004(4) -0.008(4)
O50 0.059(6) 0.186(12) 0.043(5) 0.001(6) 0.006(5) -0.040(8)
O60 0.085(7) 0.066(5) 0.052(5) -0.013(4) -0.004(5) -0.018(5)
O70 0.137(11) 0.079(6) 0.076(6) 0.042(5) -0.039(8) -0.030(7)
O80 0.128(12) 0.202(16) 0.124(10) -0.095(11) 0.053(10) -0.090(13)
O90 0.097(12) 0.37(3) 0.21(2) 0.17(2) 0.034(13) 0.055(17)
O100 0.158(19) 0.49(5) 0.135(14) 0.11(2) -0.007(14) -0.12(3)

loop_
_atom_type_symbol
_atom_type_description
_atom_type_scat_dispersion_real
_atom_type_scat_dispersion_imag
_atom_type_scat_source
C C 0.0181 0.0091 'International Tables Vol C Tables 4.2.6.8 and 6.1.1.4'
H H 0.0000 0.0000 'International Tables Vol C Tables 4.2.6.8 and 6.1.1.4'
N N 0.0311 0.0180 'International Tables Vol C Tables 4.2.6.8 and 6.1.1.4'
O O 0.0492 0.0322 'International Tables Vol C Tables 4.2.6.8 and 6.1.1.4'
S S 0.3331 0.5567 'International Tables Vol C Tables 4.2.6.8 and 6.1.1.4'

loop_
_geom_angle_atom_site_label_1
_geom_angle_atom_site_label_2
_geom_angle_atom_site_label_3
_geom_angle
_geom_angle_publ_flag
C6A S1A C2A 94.9(4) y
C3A C2A S1A 115.9(7) y
C4A C3A C2A 124.6(8) y
C4A C3A C10A 123.7(9) y
C2A C3A C10A 111.5(8) y
C3A C4A N5A 118.5(8) y
C3A C4A C9A 126.2(8) y
N5A C4A C9A 115.0(8) y
C8A N5A C4A 132.8(9) y
C8A N5A C6A 95.6(7) y
C4A N5A C6A 127.2(7) y
N5A C6A C7A 86.9(6) y
N5A C6A S1A 109.2(6) y
C7A C6A S1A 115.8(6) y
N14A C7A C8A 114.9(8) y
N14A C7A C6A 119.2(7) y
C8A C7A C6A 85.8(7) y
O13A C8A N5A 132.8(9) y
O13A C8A C7A 135.9(9) y
N5A C8A C7A 91.3(7) y
O12A C9A O11A 124.5(9) y
O12A C9A C4A 117.2(9) y
O11A C9A C4A 118.3(9) y
C15A N14A C7A 122.3(9) y
O16A C15A N14A 124.9(9) y
O16A C15A C17A 120.6(8) y
N14A C15A C17A 114.5(9) y
C19A C17A N18A 110.2(9) y
C19A C17A C15A 112.0(8) y
N18A C17A C15A 107.0(9) y
C24A C19A C20A 118.6(10) y
C24A C19A C17A 120.4(9) y
C20A C19A C17A 121.0(9) y
C19A C20A C21A 120.7(10) y
C20A C21A C22A 119.9(10) y
O25A C22A C23A 119.4(9) y
O25A C22A C21A 121.4(9) y
C23A C22A C21A 119.1(9) y
C22A C23A C24A 120.0(9) y
C19A C24A C23A 121.6(10) y
C6B S1B C2B 97.8(5) y
C3B C2B S1B 119.4(7) y
C4B C3B C10B 123.5(10) y
C4B C3B C2B 125.2(10) y
C10B C3B C2B 111.3(9) y
C3B C4B N5B 117.5(9) y
C3B C4B C9B 125.3(10) y
N5B C4B C9B 116.7(10) y
C8B N5B C4B 133.5(11) y
C8B N5B C6B 93.9(9) y
C4B N5B C6B 128.1(8) y
N5B C6B C7B 85.9(8) y
N5B C6B S1B 111.7(7) y
C7B C6B S1B 116.2(10) y
N14B C7B C8B 112.2(11) y
N14B C7B C6B 115.8(9) y
C8B C7B C6B 86.3(8) y
O13B C8B N5B 131.5(11) y
O13B C8B C7B 134.7(12) y
N5B C8B C7B 93.7(9) y
O12B C9B O11B 124.9(11) y
O12B C9B C4B 117.7(11) y
O11B C9B C4B 117.3(11) y
C15B N14B C7B 122.8(10) y
O16B C15B N14B 122.8(13) y
O16B C15B C17B 119.9(10) y
N14B C15B C17B 117.2(11) y
C19B C17B C15B 115.9(11) y
C19B C17B N18B 109.1(9) y
C15B C17B N18B 108.9(10) y
C20B C19B C24B 117.5(10) y
C20B C19B C17B 123.0(12) y
C24B C19B C17B 119.2(12) y
C19B C20B C21B 123.3(12) y
C20B C21B C22B 118.9(11) y
O25B C22B C23B 117.3(11) y
O25B C22B C21B 122.8(11) y
C23B C22B C21B 119.9(10) y
C22B C23B C24B 120.5(13) y
C23B C24B C19B 119.9(12) y
O30 C30 C35 118.9(11) y
O30 C30 C31 121.1(11) y
C35 C30 C31 119.9(10) y
C32 C31 C30 121.3(12) y
C31 C32 C33 119.9(12) y
C32 C33 C38 121.6(11) y
C32 C33 C34 120.1(10) y
C38 C33 C34 118.3(10) y
C39 C34 C35 124.6(10) y
C39 C34 C33 118.6(10) y
C35 C34 C33 116.8(10) y
C30 C35 C34 122.0(11) y
O31 C36 C39 125.5(10) y
O31 C36 C37 117.2(9) y
C39 C36 C37 117.2(10) y
C38 C37 C36 121.2(10) y
C37 C38 C33 120.9(11) y
C34 C39 C36 123.6(10) y

loop_
_geom_bond_atom_site_label_1
_geom_bond_atom_site_label_2
_geom_bond_distance
_geom_bond_publ_flag
S1A C6A 1.806(9) y
S1A C2A 1.823(9) y
C2A C3A 1.520(13) y
C3A C4A 1.336(13) y
C3A C10A 1.521(12) y
C4A N5A 1.429(11) y
C4A C9A 1.482(13) y
N5A C8A 1.367(12) y
N5A C6A 1.452(11) y
C6A C7A 1.550(12) y
C7A N14A 1.447(12) y
C7A C8A 1.519(13) y
C8A O13A 1.207(12) y
C9A O12A 1.247(13) y
C9A O11A 1.263(12) y
N14A C15A 1.323(11) y
C15A O16A 1.223(13) y
C15A C17A 1.534(14) y
C17A C19A 1.488(14) y
C17A N18A 1.507(15) y
C19A C24A 1.375(14) y
C19A C20A 1.393(13) y
C20A C21A 1.397(14) y
C21A C22A 1.400(14) y
C22A O25A 1.350(11) y
C22A C23A 1.386(13) y
C23A C24A 1.390(14) y
S1B C6B 1.781(11) y
S1B C2B 1.796(12) y
C2B C3B 1.516(15) y
C3B C4B 1.371(15) y
C3B C10B 1.509(15) y
C4B N5B 1.386(14) y
C4B C9B 1.540(15) y
N5B C8B 1.355(16) y
N5B C6B 1.499(13) y
C6B C7B 1.558(16) y
C7B N14B 1.462(18) y
C7B C8B 1.496(15) y
C8B O13B 1.234(14) y
C9B O12B 1.176(15) y
C9B O11B 1.268(15) y
N14B C15B 1.330(14) y
C15B O16B 1.248(15) y
C15B C17B 1.504(19) y
C17B C19B 1.503(15) y
C17B N18B 1.520(14) y
C19B C20B 1.369(17) y
C19B C24B 1.43(2) y
C20B C21B 1.385(14) y
C21B C22B 1.393(18) y
C22B O25B 1.358(11) y
C22B C23B 1.387(17) y
C23B C24B 1.397(16) y
C30 O30 1.361(12) y
C30 C35 1.364(16) y
C30 C31 1.384(17) y
C31 C32 1.371(17) y
O31 C36 1.359(13) y
C32 C33 1.390(16) y
C33 C38 1.432(14) y
C33 C34 1.446(15) y
C34 C39 1.376(15) y
C34 C35 1.404(15) y
C36 C39 1.380(14) y
C36 C37 1.456(16) y
C37 C38 1.345(16) y
